data_4030183
loop_
_publ_author_name
'Grenouilleau, Philippe'
'Guemas, Louisette'
'Meerschaut, Alain'

_publ_section_title
;
 Un nouvel exemple de polymorphisme dans un compose de basse
 dimensionnalite : Nb3Se10Br3
;
_journal_name_full 'European Journal of Solid State and Inorganic Chemistry'
_journal_page_first 341
_journal_page_last 350
_journal_volume 25
_journal_year 1988
_chemical_formula_sum 'Br3 Nb3 Se10'
_chemical_formula_weight 1308.03
_space_group_IT_number 11
_symmetry_cell_setting monoclinic
_symmetry_Int_Tables_number 11
_symmetry_space_group_name_Hall '-P 2yb'
_symmetry_space_group_name_H-M 'P 1 21/m 1'
_cell_angle_alpha 90
_cell_angle_beta 117.77(2)
_cell_angle_gamma 90
_cell_formula_units_Z 4
_cell_length_a 7.305(2)
_cell_length_b 19.265(4)
_cell_length_c 13.648(3)
_cell_volume 1699.5(8)
_diffrn_ambient_temperature 293
_diffrn_radiation_probe x-ray
_diffrn_radiation_type MoK\a
_diffrn_radiation_wavelength 0.71069
_exptl_absorpt_coefficient_mu 30.43
_exptl_crystal_density_diffrn 5.112
_exptl_crystal_F_000 2272
_refine_ls_number_parameters 71
_refine_ls_number_reflns 502
_refine_ls_R_factor_gt 0.074
_refine_ls_wR_factor_gt 0.087
_cod_data_source_file EJSSIC-1988-25-341-350.cif
_cod_data_source_block Nb3Se10Br3
_cod_original_sg_symbol_H-M 'P 21/m'
_cod_database_code 4030183

loop_
_symmetry_equiv_pos_site_id
_symmetry_equiv_pos_as_xyz
1 x,y,z
2 -x,1/2+y,-z
3 -x,-y,-z
4 x,1/2-y,z

loop_
_atom_site_label
_atom_site_type_symbol
_atom_site_thermal_displace_type
_atom_site_fract_x
_atom_site_fract_y
_atom_site_fract_z
_atom_site_occupancy
_atom_site_U_iso_or_equiv
Nb1 Nb Uiso -0.0220(10) 0.3517(6) 0.1572(7) 1.000 0.8(2)
Nb2 Nb Uiso -0.006(2) 0.5001(7) 0.2490(3) 1.000 1.0(2)
Nb3 Nb Uiso 0.0110(10) 0.6485(9) 0.33450(10) 1.000 0.8(2)
Br1 Br Uiso -0.310(2) 0.25000 0.0980(10) 1.000 1.3(3)
Br2 Br Uiso -0.158(2) 0.3486(7) -0.0600(8) 1.000 1.5(2)
Br3 Br Uiso -0.155(2) 0.6494(8) 0.48420(10) 1.000 2.3(3)
Br4 Br Uiso -0.293(2) 0.75000 0.2510(10) 1.000 1.7(4)
Se1 Se Uiso 0.175(3) 0.25000 0.308(2) 1.000 2.4(4)
Se2 Se Uiso 0.230(4) 0.25000 0.155(2) 1.000 2.1(4)
Se3 Se Uiso -0.185(2) 0.3898(7) 0.2867(8) 1.000 1.5(2)
Se4 Se Uiso 0.661(2) 0.4283(7) 0.1002(8) 1.000 1.3(2)
Se5 Se Uiso 0.174(2) 0.4582(7) 0.13240(10) 1.000 2.0(3)
Se6 Se Uiso 0.309(2) 0.4118(7) 0.3079(9) 1.000 1.7(2)
Se7 Se Uiso 0.318(2) 0.5846(7) 0.3538(9) 1.000 1.9(3)
Se8 Se Uiso 0.178(2) 0.5371(8) 0.4609(9) 1.000 2.1(3)
Se9 Se Uiso -0.336(2) 0.5721(7) 0.2304(8) 1.000 1.7(2)
Se10 Se Uiso -0.174(2) 0.6107(8) 0.1263(9) 1.000 2.2(3)
Se11 Se Uiso 0.242(2) 0.75000 0.4660(10) 1.000 1.6(4)
Se12 Se Uiso 0.193(2) 0.75000 0.2860(10) 1.000 1.5(4)

loop_
_atom_type_symbol
_atom_type_description
_atom_type_scat_dispersion_real
_atom_type_scat_dispersion_imag
_atom_type_scat_source
Br Br -0.2901 2.4595 ' International Tables Vol C Tables 4.2.6.8 and 6.1.1.4'
Nb Nb -2.0727 0.6215 ' International Tables Vol C Tables 4.2.6.8 and 6.1.1.4'
Se Se -0.0929 2.2259 ' International Tables Vol C Tables 4.2.6.8 and 6.1.1.4'

loop_
_geom_angle_atom_site_label_1
_geom_angle_atom_site_label_2
_geom_angle_atom_site_label_3
_geom_angle
_geom_angle_site_symmetry_1
_geom_angle_site_symmetry_3
_geom_angle_publ_flag
Br1 Nb1 Br2 79.4(5) . . yes
Br1 Nb1 Se1 76.6(6) . . yes
Br1 Nb1 Se2 84.9(6) . . yes
Br1 Nb1 Se3 82.6(5) . . yes
Br1 Nb1 Se5 157.8(4) . . yes
Br1 Nb1 Se6 149.7(5) . . yes
Br1 Nb1 Se4 81.9(5) . 1_455 yes
Br2 Nb1 Se1 128.4(7) . . yes
Br2 Nb1 Se2 82.7(7) . . yes
Br2 Nb1 Se3 134.4(5) . . yes
Br2 Nb1 Se5 79.4(4) . . yes
Br2 Nb1 Se6 128.3(6) . . yes
Br2 Nb1 Se4 81.8(5) . 1_455 yes
Se1 Nb1 Se2 50.3(7) . . yes
Se1 Nb1 Se3 86.5(6) . . yes
Se1 Nb1 Se5 122.4(6) . . yes
Se1 Nb1 Se6 75.7(5) . . yes
Se1 Nb1 Se4 137.4(7) . 1_455 yes
Se2 Nb1 Se3 136.8(7) . . yes
Se2 Nb1 Se5 98.7(6) . . yes
Se2 Nb1 Se6 86.8(6) . . yes
Se2 Nb1 Se4 161.2(7) . 1_455 yes
Se3 Nb1 Se5 108.2(6) . . yes
Se3 Nb1 Se6 83.7(5) . . yes
Se3 Nb1 Se4 54.3(4) . 1_455 yes
Se5 Nb1 Se6 52.4(3) . . yes
Se4 Nb1 Se5 88.9(6) 1_455 . yes
Se4 Nb1 Se6 111.2(6) 1_455 . yes
Se3 Nb2 Se5 107.6(6) . . yes
Se3 Nb2 Se6 82.3(6) . . yes
Se3 Nb2 Se7 140.7(4) . . yes
Se3 Nb2 Se8 92.8(5) . . yes
Se3 Nb2 Se9 86.0(6) . . yes
Se3 Nb2 Se10 129.9(7) . . yes
Se3 Nb2 Se4 52.3(4) . 1_455 yes
Se5 Nb2 Se6 51.7(4) . . yes
Se5 Nb2 Se7 86.7(6) . . yes
Se5 Nb2 Se8 127.0(6) . . yes
Se5 Nb2 Se9 141.6(4) . . yes
Se5 Nb2 Se10 94.6(5) . . yes
Se4 Nb2 Se5 85.2(5) 1_455 . yes
Se6 Nb2 Se7 78.6(6) . . yes
Se6 Nb2 Se8 85.1(5) . . yes
Se6 Nb2 Se9 165.3(6) . . yes
Se6 Nb2 Se10 142.1(7) . . yes
Se4 Nb2 Se6 104.3(6) 1_455 . yes
Se7 Nb2 Se8 51.8(5) . . yes
Se7 Nb2 Se9 105.5(6) . . yes
Se7 Nb2 Se10 83.2(6) . . yes
Se4 Nb2 Se7 166.7(5) 1_455 . yes
Se8 Nb2 Se9 86.6(5) . . yes
Se8 Nb2 Se10 109.0(6) . . yes
Se4 Nb2 Se8 140.8(7) 1_455 . yes
Se9 Nb2 Se10 52.5(5) . . yes
Se4 Nb2 Se9 75.0(5) 1_455 . yes
Se4 Nb2 Se10 87.0(5) 1_455 . yes
Br3 Nb3 Br4 76.2(5) . . yes
Br3 Nb3 Se7 127.1(5) . . yes
Br3 Nb3 Se8 76.0(5) . . yes
Br3 Nb3 Se9 76.6(4) . . yes
Br3 Nb3 Se10 127.5(5) . . yes
Br3 Nb3 Se11 81.9(5) . . yes
Br3 Nb3 Se12 128.3(7) . . yes
Br4 Nb3 Se7 155.7(6) . . yes
Br4 Nb3 Se8 150.5(5) . . yes
Br4 Nb3 Se9 78.0(4) . . yes
Br4 Nb3 Se10 80.8(4) . . yes
Br4 Nb3 Se11 83.9(6) . . yes
Br4 Nb3 Se12 76.9(6) . . yes
Se7 Nb3 Se8 53.8(5) . . yes
Se7 Nb3 Se9 111.7(7) . . yes
Se7 Nb3 Se10 87.8(5) . . yes
Se7 Nb3 Se11 92.0(5) . . yes
Se7 Nb3 Se12 81.7(5) . . yes
Se8 Nb3 Se9 86.3(6) . . yes
Se8 Nb3 Se10 109.1(7) . . yes
Se8 Nb3 Se11 101.5(4) . . yes
Se8 Nb3 Se12 129.2(5) . . yes
Se9 Nb3 Se10 52.6(5) . . yes
Se9 Nb3 Se11 154.6(6) . . yes
Se9 Nb3 Se12 137.7(4) . . yes
Se10 Nb3 Se11 141.4(7) . . yes
Se10 Nb3 Se12 90.0(5) . . yes
Se11 Nb3 Se12 52.0(5) . . yes
Nb1 Br1 Nb1 92.7(6) . 4_555 yes
Nb3 Br4 Nb3 89.6(6) . 4_565 yes
Nb1 Se1 Se2 64.4(7) . . yes
Nb1 Se1 Nb1 92.3(8) . 4_555 yes
Nb1 Se1 Se2 64.4(7) 4_555 . yes
Nb1 Se2 Se1 65.3(8) . . yes
Nb1 Se2 Nb1 93.1(10) . 4_555 yes
Nb1 Se2 Se1 65.3(8) 4_555 . yes
Nb1 Se3 Nb2 71.3(5) . . yes
Nb1 Se3 Se4 60.5(5) . 1_455 yes
Nb2 Se3 Se4 64.8(5) . 1_455 yes
Nb1 Se4 Nb2 72.3(5) 1_655 1_655 yes
Nb1 Se4 Se3 65.3(5) 1_655 1_655 yes
Nb2 Se4 Se3 62.9(5) 1_655 1_655 yes
Nb1 Se5 Nb2 72.7(5) . . yes
Nb1 Se5 Se6 63.6(5) . . yes
Nb2 Se5 Se6 65.2(5) . . yes
Nb1 Se6 Nb2 72.1(5) . . yes
Nb1 Se6 Se5 64.0(5) . . yes
Nb2 Se6 Se5 63.1(5) . . yes
Nb2 Se7 Nb3 73.3(6) . . yes
Nb2 Se7 Se8 63.8(5) . . yes
Nb3 Se7 Se8 67.6(6) . . yes
Nb2 Se8 Nb3 70.4(5) . . yes
Nb2 Se8 Se7 64.5(5) . . yes
Nb3 Se8 Se7 58.6(5) . . yes
Nb2 Se9 Nb3 69.5(5) . . yes
Nb2 Se9 Se10 62.6(6) . . yes
Nb3 Se9 Se10 62.1(5) . . yes
Nb2 Se10 Nb3 71.5(5) . . yes
Nb2 Se10 Se9 65.0(6) . . yes
Nb3 Se10 Se9 65.4(5) . . yes
Nb3 Se11 Se12 63.1(4) . . yes
Nb3 Se11 Nb3 94.7(6) . 4_565 yes
Nb3 Se11 Se12 63.1(4) 4_565 . yes
Nb3 Se12 Se11 65.0(4) . . yes
Nb3 Se12 Nb3 96.7(6) . 4_565 yes
Nb3 Se12 Se11 65.0(4) 4_565 . yes

loop_
_geom_bond_atom_site_label_1
_geom_bond_atom_site_label_2
_geom_bond_distance
_geom_bond_site_symmetry_2
_geom_bond_publ_flag
Nb1 Br1 2.708(15) . yes
Nb1 Br2 2.652(13) . yes
Nb1 Se1 2.72(2) . yes
Nb1 Se2 2.70(2) . yes
Nb1 Se3 2.654(16) . yes
Nb1 Se5 2.613(17) . yes
Nb1 Se6 2.604(16) . yes
Nb1 Se4 2.543(17) 1_455 yes
Nb2 Se3 2.67(2) . yes
Nb2 Se5 2.620(17) . yes
Nb2 Se6 2.67(2) . yes
Nb2 Se7 2.673(19) . yes
Nb2 Se8 2.656(12) . yes
Nb2 Se9 2.69(2) . yes
Nb2 Se10 2.634(18) . yes
Nb2 Se4 2.711(17) 1_455 yes
Nb3 Br3 2.820(13) . yes
Nb3 Br4 2.774(17) . yes
Nb3 Se7 2.463(19) . yes
Nb3 Se8 2.67(2) . yes
Nb3 Se9 2.693(18) . yes
Nb3 Se10 2.618(12) . yes
Nb3 Se11 2.659(16) . yes
Nb3 Se12 2.617(17) . yes
Se1 Se2 2.30(4) . yes
Se3 Se4 2.372(14) 1_455 yes
Se5 Se6 2.304(13) . yes
Se7 Se8 2.33(2) . yes
Se9 Se10 2.35(2) . yes
Se11 Se12 2.312(18) . yes

loop_
_geom_torsion_atom_site_label_1
_geom_torsion_atom_site_label_2
_geom_torsion_atom_site_label_3
_geom_torsion_atom_site_label_4
_geom_torsion
_geom_torsion_site_symmetry_1
_geom_torsion_site_symmetry_3
_geom_torsion_site_symmetry_4
_geom_torsion_publ_flag
Br2 Nb1 Br1 Nb1 99.4(5) . . 4_555 no
Se1 Nb1 Br1 Nb1 -34.6(6) . . 4_555 no
Se2 Nb1 Br1 Nb1 15.9(6) . . 4_555 no
Se3 Nb1 Br1 Nb1 -122.7(5) . . 4_555 no
Se5 Nb1 Br1 Nb1 116.3(15) . . 4_555 no
Se6 Nb1 Br1 Nb1 -58.8(12) . . 4_555 no
Br1 Nb1 Se1 Se2 94.5(8) . . . no
Br1 Nb1 Se1 Nb1 34.4(6) . . 4_555 no
Br2 Nb1 Se1 Se2 30.0(11) . . . no
Br2 Nb1 Se1 Nb1 -30.1(11) . . 4_555 no
Se2 Nb1 Se1 Nb1 -60.1(8) . . 4_555 no
Se3 Nb1 Se1 Se2 177.7(9) . . . no
Se3 Nb1 Se1 Nb1 117.6(7) . . 4_555 no
Se5 Nb1 Se1 Se2 -72.9(9) . . . no
Se5 Nb1 Se1 Nb1 -133.0(6) . . 4_555 no
Se6 Nb1 Se1 Se2 -97.9(9) . . . no
Se6 Nb1 Se1 Nb1 -158.0(8) . . 4_555 no
Se4 Nb1 Se1 Se2 156.2(10) 1_455 . . no
Br1 Nb1 Se2 Se1 -76.8(7) . . . no
Br1 Nb1 Se2 Nb1 -15.9(6) . . 4_555 no
Br2 Nb1 Se2 Se1 -156.7(8) . . . no
Br2 Nb1 Se2 Nb1 -95.8(7) . . 4_555 no
Se1 Nb1 Se2 Nb1 60.9(8) . . 4_555 no
Se3 Nb1 Se2 Se1 -3.3(12) . . . no
Se3 Nb1 Se2 Nb1 57.6(12) . . 4_555 no
Se5 Nb1 Se2 Se1 125.3(7) . . . no
Se5 Nb1 Se2 Nb1 -173.9(5) . . 4_555 no
Se6 Nb1 Se2 Se1 74.0(8) . . . no
Se6 Nb1 Se2 Nb1 134.9(7) . . 4_555 no
Br1 Nb1 Se3 Nb2 -156.3(4) . . . no
Br1 Nb1 Se3 Se4 -85.3(5) . . 1_455 no
Br2 Nb1 Se3 Nb2 -89.1(8) . . . no
Br2 Nb1 Se3 Se4 -18.0(9) . . 1_455 no
Se1 Nb1 Se3 Nb2 126.8(6) . . . no
Se1 Nb1 Se3 Se4 -162.2(7) . . 1_455 no
Se2 Nb1 Se3 Nb2 129.4(10) . . . no
Se2 Nb1 Se3 Se4 -159.6(10) . . 1_455 no
Se5 Nb1 Se3 Nb2 3.8(4) . . . no
Se5 Nb1 Se3 Se4 74.8(6) . . 1_455 no
Se6 Nb1 Se3 Nb2 50.8(4) . . . no
Se6 Nb1 Se3 Se4 121.8(6) . . 1_455 no
Se4 Nb1 Se3 Nb2 -71.0(5) 1_455 . . no
Br1 Nb1 Se5 Nb2 112.7(15) . . . no
Br1 Nb1 Se5 Se6 -176.9(15) . . . no
Br2 Nb1 Se5 Nb2 129.6(5) . . . no
Br2 Nb1 Se5 Se6 -160.0(7) . . . no
Se1 Nb1 Se5 Nb2 -101.4(7) . . . no
Se1 Nb1 Se5 Se6 -31.0(8) . . . no
Se2 Nb1 Se5 Nb2 -149.5(6) . . . no
Se2 Nb1 Se5 Se6 -79.1(7) . . . no
Se3 Nb1 Se5 Nb2 -3.9(4) . . . no
Se3 Nb1 Se5 Se6 66.5(6) . . . no
Se6 Nb1 Se5 Nb2 -70.4(5) . . . no
Se4 Nb1 Se5 Nb2 47.7(4) 1_455 . . no
Se4 Nb1 Se5 Se6 118.1(6) 1_455 . . no
Br1 Nb1 Se6 Nb2 -114.1(11) . . . no
Br1 Nb1 Se6 Se5 177.7(11) . . . no
Br2 Nb1 Se6 Nb2 93.6(8) . . . no
Br2 Nb1 Se6 Se5 25.4(8) . . . no
Se1 Nb1 Se6 Nb2 -138.5(7) . . . no
Se1 Nb1 Se6 Se5 153.3(8) . . . no
Se2 Nb1 Se6 Nb2 171.7(6) . . . no
Se2 Nb1 Se6 Se5 103.5(7) . . . no
Se3 Nb1 Se6 Nb2 -50.5(4) . . . no
Se3 Nb1 Se6 Se5 -118.8(6) . . . no
Se5 Nb1 Se6 Nb2 68.2(5) . . . no
Se4 Nb1 Se6 Nb2 -2.8(5) 1_455 . . no
Se4 Nb1 Se6 Se5 -71.0(7) 1_455 . . no
Br1 Nb1 Se4 Nb2 154.4(5) . 1_455 . no
Br1 Nb1 Se4 Se3 86.7(5) . 1_455 . no
Br2 Nb1 Se4 Nb2 -125.2(5) . 1_455 . no
Br2 Nb1 Se4 Se3 167.1(6) . 1_455 . no
Se1 Nb1 Se4 Nb2 94.5(9) . 1_455 . no
Se1 Nb1 Se4 Se3 26.8(10) . 1_455 . no
Se3 Nb1 Se4 Nb2 67.7(5) . 1_455 . no
Se5 Nb1 Se4 Nb2 -45.8(3) . 1_455 . no
Se5 Nb1 Se4 Se3 -113.5(5) . 1_455 . no
Se6 Nb1 Se4 Nb2 2.8(5) . 1_455 . no
Se6 Nb1 Se4 Se3 -64.9(6) . 1_455 . no
Se5 Nb2 Se3 Nb1 -3.8(4) . . . no
Se5 Nb2 Se3 Se4 -69.2(5) . . 1_455 no
Se6 Nb2 Se3 Nb1 -49.4(4) . . . no
Se6 Nb2 Se3 Se4 -114.9(6) . . 1_455 no
Se7 Nb2 Se3 Nb1 -110.7(11) . . . no
Se7 Nb2 Se3 Se4 -176.2(12) . . 1_455 no
Se8 Nb2 Se3 Nb1 -134.1(6) . . . no
Se8 Nb2 Se3 Se4 160.4(7) . . 1_455 no
Se9 Nb2 Se3 Nb1 139.5(4) . . . no
Se9 Nb2 Se3 Se4 74.0(5) . . 1_455 no
Se10 Nb2 Se3 Nb1 108.2(6) . . . no
Se10 Nb2 Se3 Se4 42.8(7) . . 1_455 no
Se4 Nb2 Se3 Nb1 65.5(5) 1_455 . . no
Se3 Nb2 Se5 Nb1 3.8(4) . . . no
Se3 Nb2 Se5 Se6 -64.5(6) . . . no
Se6 Nb2 Se5 Nb1 68.4(5) . . . no
Se7 Nb2 Se5 Nb1 146.4(4) . . . no
Se7 Nb2 Se5 Se6 78.1(5) . . . no
Se8 Nb2 Se5 Nb1 111.4(8) . . . no
Se8 Nb2 Se5 Se6 43.1(8) . . . no
Se9 Nb2 Se5 Nb1 -102.5(11) . . . no
Se9 Nb2 Se5 Se6 -170.9(12) . . . no
Se10 Nb2 Se5 Nb1 -130.7(5) . . . no
Se10 Nb2 Se5 Se6 161.0(7) . . . no
Se4 Nb2 Se5 Nb1 -44.1(4) 1_455 . . no
Se4 Nb2 Se5 Se6 -112.5(6) 1_455 . . no
Se3 Nb2 Se6 Nb1 50.4(4) . . . no
Se3 Nb2 Se6 Se5 119.7(5) . . . no
Se5 Nb2 Se6 Nb1 -69.3(5) . . . no
Se7 Nb2 Se6 Nb1 -164.2(5) . . . no
Se7 Nb2 Se6 Se5 -94.9(6) . . . no
Se8 Nb2 Se6 Nb1 143.9(6) . . . no
Se8 Nb2 Se6 Se5 -146.8(7) . . . no
Se10 Nb2 Se6 Nb1 -101.3(8) . . . no
Se10 Nb2 Se6 Se5 -31.9(9) . . . no
Se4 Nb2 Se6 Nb1 2.5(5) 1_455 . . no
Se4 Nb2 Se6 Se5 71.9(6) 1_455 . . no
Se3 Nb2 Se7 Nb3 -103.1(11) . . . no
Se3 Nb2 Se7 Se8 -30.3(11) . . . no
Se5 Nb2 Se7 Nb3 142.9(4) . . . no
Se5 Nb2 Se7 Se8 -144.3(6) . . . no
Se6 Nb2 Se7 Nb3 -165.6(4) . . . no
Se6 Nb2 Se7 Se8 -92.8(6) . . . no
Se8 Nb2 Se7 Nb3 -72.8(6) . . . no
Se9 Nb2 Se7 Nb3 -0.1(4) . . . no
Se9 Nb2 Se7 Se8 72.7(6) . . . no
Se10 Nb2 Se7 Nb3 47.9(4) . . . no
Se10 Nb2 Se7 Se8 120.7(7) . . . no
Se3 Nb2 Se8 Nb3 -134.9(6) . . . no
Se3 Nb2 Se8 Se7 161.3(7) . . . no
Se5 Nb2 Se8 Nb3 110.6(8) . . . no
Se5 Nb2 Se8 Se7 46.8(9) . . . no
Se6 Nb2 Se8 Nb3 143.1(6) . . . no
Se6 Nb2 Se8 Se7 79.3(6) . . . no
Se7 Nb2 Se8 Nb3 63.8(5) . . . no
Se9 Nb2 Se8 Nb3 -49.1(5) . . . no
Se9 Nb2 Se8 Se7 -112.8(7) . . . no
Se10 Nb2 Se8 Nb3 -0.8(6) . . . no
Se10 Nb2 Se8 Se7 -64.6(7) . . . no
Se4 Nb2 Se8 Nb3 -110.2(11) 1_455 . . no
Se4 Nb2 Se8 Se7 -173.9(11) 1_455 . . no
Se3 Nb2 Se9 Nb3 141.8(3) . . . no
Se3 Nb2 Se9 Se10 -149.9(5) . . . no
Se5 Nb2 Se9 Nb3 -104.7(11) . . . no
Se5 Nb2 Se9 Se10 -36.4(11) . . . no
Se7 Nb2 Se9 Nb3 0.1(4) . . . no
Se7 Nb2 Se9 Se10 68.4(6) . . . no
Se8 Nb2 Se9 Nb3 48.8(5) . . . no
Se8 Nb2 Se9 Se10 117.1(6) . . . no
Se10 Nb2 Se9 Nb3 -68.3(5) . . . no
Se4 Nb2 Se9 Nb3 -166.2(4) 1_455 . . no
Se4 Nb2 Se9 Se10 -97.9(5) 1_455 . . no
Se3 Nb2 Se10 Nb3 111.6(7) . . . no
Se3 Nb2 Se10 Se9 40.8(7) . . . no
Se5 Nb2 Se10 Nb3 -130.9(5) . . . no
Se5 Nb2 Se10 Se9 158.3(6) . . . no
Se6 Nb2 Se10 Nb3 -106.3(9) . . . no
Se6 Nb2 Se10 Se9 -177.1(9) . . . no
Se7 Nb2 Se10 Nb3 -44.8(4) . . . no
Se7 Nb2 Se10 Se9 -115.6(5) . . . no
Se8 Nb2 Se10 Nb3 0.8(6) . . . no
Se8 Nb2 Se10 Se9 -70.0(7) . . . no
Se9 Nb2 Se10 Nb3 70.8(5) . . . no
Se4 Nb2 Se10 Nb3 144.1(6) 1_455 . . no
Se4 Nb2 Se10 Se9 73.3(6) 1_455 . . no
Se3 Nb2 Se4 Nb1 -70.7(5) . 1_455 . no
Se5 Nb2 Se4 Nb1 45.8(4) . 1_455 . no
Se5 Nb2 Se4 Se3 116.5(6) . 1_455 . no
Se6 Nb2 Se4 Nb1 -2.6(5) . 1_455 . no
Se6 Nb2 Se4 Se3 68.1(6) . 1_455 . no
Se8 Nb2 Se4 Nb1 -102.6(11) . 1_455 . no
Se8 Nb2 Se4 Se3 -31.9(11) . 1_455 . no
Se9 Nb2 Se4 Nb1 -167.4(5) . 1_455 . no
Se9 Nb2 Se4 Se3 -96.7(6) . 1_455 . no
Se10 Nb2 Se4 Nb1 140.7(5) . 1_455 . no
Se10 Nb2 Se4 Se3 -148.6(7) . 1_455 . no
Br3 Nb3 Br4 Nb3 103.6(4) . . 4_565 no
Se7 Nb3 Br4 Nb3 -60.9(15) . . 4_565 no
Se8 Nb3 Br4 Nb3 123.2(11) . . 4_565 no
Se9 Nb3 Br4 Nb3 -177.4(4) . . 4_565 no
Se10 Nb3 Br4 Nb3 -123.9(5) . . 4_565 no
Se11 Nb3 Br4 Nb3 20.5(4) . . 4_565 no
Se12 Nb3 Br4 Nb3 -31.8(4) . . 4_565 no
Br3 Nb3 Se7 Nb2 89.5(8) . . . no
Br3 Nb3 Se7 Se8 21.5(8) . . . no
Br4 Nb3 Se7 Nb2 -109.6(14) . . . no
Br4 Nb3 Se7 Se8 -177.5(14) . . . no
Se8 Nb3 Se7 Nb2 67.9(5) . . . no
Se9 Nb3 Se7 Nb2 0.1(4) . . . no
Se9 Nb3 Se7 Se8 -67.9(6) . . . no
Se10 Nb3 Se7 Nb2 -47.9(5) . . . no
Se10 Nb3 Se7 Se8 -115.8(7) . . . no
Se11 Nb3 Se7 Nb2 170.8(4) . . . no
Se11 Nb3 Se7 Se8 102.8(5) . . . no
Se12 Nb3 Se7 Nb2 -138.1(4) . . . no
Se12 Nb3 Se7 Se8 153.9(5) . . . no
Br3 Nb3 Se8 Nb2 126.1(5) . . . no
Br3 Nb3 Se8 Se7 -162.5(6) . . . no
Br4 Nb3 Se8 Nb2 106.5(11) . . . no
Br4 Nb3 Se8 Se7 177.9(11) . . . no
Se7 Nb3 Se8 Nb2 -71.4(6) . . . no
Se9 Nb3 Se8 Nb2 49.0(5) . . . no
Se9 Nb3 Se8 Se7 120.4(6) . . . no
Se10 Nb3 Se8 Nb2 0.8(6) . . . no
Se10 Nb3 Se8 Se7 72.2(6) . . . no
Se11 Nb3 Se8 Nb2 -155.4(6) . . . no
Se11 Nb3 Se8 Se7 -84.0(6) . . . no
Se12 Nb3 Se8 Nb2 -105.6(7) . . . no
Se12 Nb3 Se8 Se7 -34.2(7) . . . no
Br3 Nb3 Se9 Nb2 -125.0(5) . . . no
Br3 Nb3 Se9 Se10 166.0(7) . . . no
Br4 Nb3 Se9 Nb2 156.5(4) . . . no
Br4 Nb3 Se9 Se10 87.6(6) . . . no
Se7 Nb3 Se9 Nb2 -0.1(5) . . . no
Se7 Nb3 Se9 Se10 -69.1(6) . . . no
Se8 Nb3 Se9 Nb2 -48.6(4) . . . no
Se8 Nb3 Se9 Se10 -117.6(6) . . . no
Se10 Nb3 Se9 Nb2 69.0(5) . . . no
Se11 Nb3 Se9 Nb2 -158.0(13) . . . no
Se11 Nb3 Se9 Se10 133.1(14) . . . no
Se12 Nb3 Se9 Nb2 101.8(9) . . . no
Se12 Nb3 Se9 Se10 32.8(10) . . . no
Br3 Nb3 Se10 Nb2 -87.6(9) . . . no
Br3 Nb3 Se10 Se9 -17.3(9) . . . no
Br4 Nb3 Se10 Nb2 -152.1(6) . . . no
Br4 Nb3 Se10 Se9 -81.9(5) . . . no
Se7 Nb3 Se10 Nb2 49.4(6) . . . no
Se7 Nb3 Se10 Se9 119.7(7) . . . no
Se8 Nb3 Se10 Nb2 -0.8(6) . . . no
Se8 Nb3 Se10 Se9 69.5(7) . . . no
Se9 Nb3 Se10 Nb2 -70.3(6) . . . no
Se11 Nb3 Se10 Nb2 139.9(9) . . . no
Se11 Nb3 Se10 Se9 -149.8(10) . . . no
Se12 Nb3 Se10 Nb2 131.2(6) . . . no
Se12 Nb3 Se10 Se9 -158.6(7) . . . no
Br3 Nb3 Se11 Se12 -155.0(6) . . . no
Br3 Nb3 Se11 Nb3 -98.4(5) . . 4_565 no
Br4 Nb3 Se11 Se12 -78.1(5) . . . no
Br4 Nb3 Se11 Nb3 -21.5(5) . . 4_565 no
Se7 Nb3 Se11 Se12 77.8(5) . . . no
Se7 Nb3 Se11 Nb3 134.4(5) . . 4_565 no
Se8 Nb3 Se11 Se12 131.2(6) . . . no
Se8 Nb3 Se11 Nb3 -172.2(5) . . 4_565 no
Se9 Nb3 Se11 Se12 -122.7(14) . . . no
Se9 Nb3 Se11 Nb3 -66.1(14) . . 4_565 no
Se10 Nb3 Se11 Se12 -11.1(10) . . . no
Se10 Nb3 Se11 Nb3 45.4(11) . . 4_565 no
Se12 Nb3 Se11 Nb3 56.6(5) . . 4_565 no
Br3 Nb3 Se12 Se11 32.2(6) . . . no
Br3 Nb3 Se12 Nb3 -26.1(7) . . 4_565 no
Br4 Nb3 Se12 Se11 92.5(5) . . . no
Br4 Nb3 Se12 Nb3 34.2(4) . . 4_565 no
Se7 Nb3 Se12 Se11 -99.2(5) . . . no
Se7 Nb3 Se12 Nb3 -157.5(4) . . 4_565 no
Se8 Nb3 Se12 Se11 -71.9(7) . . . no
Se8 Nb3 Se12 Nb3 -130.3(6) . . 4_565 no
Se9 Nb3 Se12 Se11 147.6(10) . . . no
Se9 Nb3 Se12 Nb3 89.3(9) . . 4_565 no
Se10 Nb3 Se12 Se11 173.1(7) . . . no
Se10 Nb3 Se12 Nb3 114.8(5) . . 4_565 no
Se11 Nb3 Se12 Nb3 -58.3(4) . . 4_565 no
Nb1 Se1 Se2 Nb1 -106.2(8) . . 4_555 no
Nb1 Se1 Se2 Nb1 106.2(8) 4_555 . . no
Nb1 Se3 Se4 Nb2 -81.9(6) . 1_455 . no
Nb2 Se3 Se4 Nb1 81.9(6) . 1_455 . no
Nb1 Se5 Se6 Nb2 -82.2(5) . . . no
Nb2 Se5 Se6 Nb1 82.2(5) . . . no
Nb2 Se7 Se8 Nb3 -81.7(5) . . . no
Nb3 Se7 Se8 Nb2 81.7(5) . . . no
Nb3 Se9 Se10 Nb2 80.2(5) . . . no
Nb2 Se9 Se10 Nb3 -80.2(5) . . . no
Nb3 Se11 Se12 Nb3 111.1(6) . . 4_565 no
Nb3 Se11 Se12 Nb3 -111.1(6) 4_565 . . no
